data_7239170
loop_
_publ_author_name
'Prakash, Praveen'
'Jijy, E.'
'Shimi, M.'
'Aparna, P. S.'
'Suresh, E.'
'Radhakrishnan, K. V.'

_publ_section_title
;
 Mild rhodium(i) catalyzed ring opening of cyclopropane appended
 spirotricyclic olefins through C--H activation of arylboronic acids
;
_journal_issue 43
_journal_name_full 'RSC Advances'
_journal_page_first 19933
_journal_paper_doi 10.1039/c3ra43191f
_journal_volume 3
_journal_year 2013
_chemical_formula_sum 'C40 H57 Br N4 O8'
_chemical_formula_weight 801.81
_space_group_IT_number 15
_space_group_name_Hall '-C 2yc'
_space_group_name_H-M_alt 'C 1 2/c 1'
_symmetry_cell_setting monoclinic
_symmetry_space_group_name_H-M 'C 1 2/c 1'
_atom_sites_solution_hydrogens geom
_atom_sites_solution_primary direct
_atom_sites_solution_secondary difmap
_audit_creation_method SHELXL-97
_cell_angle_alpha 90.00
_cell_angle_beta 111.185(2)
_cell_angle_gamma 90.00
_cell_formula_units_Z 8
_cell_length_a 25.610(3)
_cell_length_b 16.1687(17)
_cell_length_c 22.954(2)
_cell_measurement_reflns_used 5136
_cell_measurement_temperature 110(2)
_cell_measurement_theta_max 27.81
_cell_measurement_theta_min 2.18
_cell_volume 8862.5(16)
_computing_cell_refinement 'BRUKER SMART'
_computing_data_collection 'BRUKER SMART'
_computing_data_reduction 'BRUKER SAINT'
_computing_molecular_graphics ORTEP
_computing_structure_refinement 'SHELXL-97 (Sheldrick, 1997)'
_computing_structure_solution 'SHELXS-97 (Sheldrick, 1990)'
_diffrn_ambient_temperature 110(2)
_diffrn_measured_fraction_theta_full 0.915
_diffrn_measured_fraction_theta_max 0.915
_diffrn_measurement_device_type 'BRUKER SMART APEX CCD DIFFRACTOMETER'
_diffrn_measurement_method 'OMEGA-PHI SCAN'
_diffrn_radiation_monochromator graphite
_diffrn_radiation_source 'fine-focus sealed tube'
_diffrn_radiation_type MoK\a
_diffrn_radiation_wavelength 0.71073
_diffrn_reflns_av_R_equivalents 0.0239
_diffrn_reflns_av_sigmaI/netI 0.0332
_diffrn_reflns_limit_h_max 33
_diffrn_reflns_limit_h_min -21
_diffrn_reflns_limit_k_max 19
_diffrn_reflns_limit_k_min -20
_diffrn_reflns_limit_l_max 30
_diffrn_reflns_limit_l_min -30
_diffrn_reflns_number 25820
_diffrn_reflns_theta_full 28.29
_diffrn_reflns_theta_max 28.29
_diffrn_reflns_theta_min 1.52
_exptl_absorpt_coefficient_mu 0.978
_exptl_absorpt_correction_T_max 0.7449
_exptl_absorpt_correction_T_min 0.6673
_exptl_absorpt_correction_type multi-scan
_exptl_absorpt_process_details 'BRUKER SADABS'
_exptl_crystal_colour COLOURLESS
_exptl_crystal_density_diffrn 1.202
_exptl_crystal_density_method 'not measured'
_exptl_crystal_description prism
_exptl_crystal_F_000 3392
_exptl_crystal_size_max 0.45
_exptl_crystal_size_mid 0.39
_exptl_crystal_size_min 0.32
_platon_squeeze_details ' ?'
_refine_diff_density_max 0.473
_refine_diff_density_min -0.287
_refine_diff_density_rms 0.055
_refine_ls_extinction_method none
_refine_ls_goodness_of_fit_ref 1.080
_refine_ls_hydrogen_treatment mixed
_refine_ls_matrix_type full
_refine_ls_number_parameters 494
_refine_ls_number_reflns 10087
_refine_ls_number_restraints 0
_refine_ls_restrained_S_all 1.080
_refine_ls_R_factor_all 0.0463
_refine_ls_R_factor_gt 0.0369
_refine_ls_shift/su_max 0.001
_refine_ls_shift/su_mean 0.000
_refine_ls_structure_factor_coef Fsqd
_refine_ls_weighting_details 'calc w=1/[\s^2^(Fo^2^)+(0.0565P)^2^+0.8399P] where P=(Fo^2^+2Fc^2^)/3'
_refine_ls_weighting_scheme calc
_refine_ls_wR_factor_gt 0.0946
_refine_ls_wR_factor_ref 0.0987
_reflns_number_gt 8126
_reflns_number_total 10087
_reflns_threshold_expression >2sigma(I)
_cod_data_source_file c3ra43191f.txt
_cod_data_source_block prndtadm
_cod_depositor_comments
;
The following automatic conversions were performed:

data item '_exptl_absorpt_correction_type' value 'MULTI-SCAN' was
changed to 'multi-scan' in accordance with the
/home/saulius/struct/COD-crude-data/automatic-downloads/DataCite-retrospective/RSC/depositions/lib/dictionaries/cif_core.dic
dictionary named 'cif_core.dic' version 2.4.2 last updated on
2011-04-26.

data item '_symmetry_cell_setting' value 'Monoclinic' was changed to
'monoclinic' in accordance with the
/home/saulius/struct/COD-crude-data/automatic-downloads/DataCite-retrospective/RSC/depositions/lib/dictionaries/cif_core.dic
dictionary named 'cif_core.dic' version 2.4.2 last updated on
2011-04-26.

Automatic conversion script
Id: cif_fix_values 6909 2019-04-08 15:41:33Z antanas 
;
_cod_original_cell_volume 8862.4(16)
_cod_original_sg_symbol_H-M C2/c
_cod_database_code 7239170

loop_
_symmetry_equiv_pos_as_xyz
'x, y, z'
'-x, y, -z+1/2'
'x+1/2, y+1/2, z'
'-x+1/2, y+1/2, -z+1/2'
'-x, -y, -z'
'x, -y, z-1/2'
'-x+1/2, -y+1/2, -z'
'x+1/2, -y+1/2, z-1/2'

loop_
_atom_site_label
_atom_site_type_symbol
_atom_site_fract_x
_atom_site_fract_y
_atom_site_fract_z
_atom_site_U_iso_or_equiv
_atom_site_adp_type
_atom_site_occupancy
_atom_site_symmetry_multiplicity
_atom_site_calc_flag
_atom_site_refinement_flags
Br1 Br 0.060461(9) -0.241452(10) -0.128332(9) 0.03816(7) Uani 1 1 d .
O1 O -0.00479(5) 0.40043(7) -0.09640(5) 0.0303(3) Uani 1 1 d .
O2 O 0.08294(5) 0.40940(6) -0.02321(5) 0.0251(2) Uani 1 1 d .
O3 O 0.15318(5) 0.19951(6) 0.08028(5) 0.0251(2) Uani 1 1 d .
O4 O 0.09406(4) 0.30160(6) 0.08631(5) 0.0233(2) Uani 1 1 d .
O5 O 0.11940(4) -0.06995(6) 0.18498(5) 0.0226(2) Uani 1 1 d .
O8 O 0.29013(4) 0.13242(6) 0.21201(5) 0.0231(2) Uani 1 1 d .
O7 O 0.28508(5) -0.00560(7) 0.22980(5) 0.0286(3) Uani 1 1 d .
O6 O 0.17008(5) 0.04049(7) 0.23716(5) 0.0261(2) Uani 1 1 d .
N1 N 0.08716(5) 0.24966(7) -0.00684(6) 0.0182(2) Uani 1 1 d .
N2 N 0.03375(5) 0.29111(8) -0.03221(5) 0.0189(3) Uani 1 1 d .
N3 N 0.17562(5) 0.00241(8) 0.14603(5) 0.0200(3) Uani 1 1 d .
N4 N 0.21499(5) 0.06475(8) 0.15516(5) 0.0189(3) Uani 1 1 d .
C1 C 0.10116(6) -0.02535(9) -0.02291(6) 0.0188(3) Uani 1 1 d .
C2 C 0.10305(7) -0.10350(9) -0.04816(7) 0.0222(3) Uani 1 1 d .
H2 H 0.1359 -0.1343 -0.0335 0.027 Uiso 1 1 calc R
C3 C 0.05640(7) -0.13524(9) -0.09484(7) 0.0245(3) Uani 1 1 d .
C4 C 0.00722(7) -0.09059(10) -0.11762(7) 0.0271(3) Uani 1 1 d .
H4 H -0.0242 -0.1124 -0.1486 0.033 Uiso 1 1 calc R
C5 C 0.00578(7) -0.01235(10) -0.09321(7) 0.0245(3) Uani 1 1 d .
H5 H -0.0271 0.0183 -0.1090 0.029 Uiso 1 1 calc R
C6 C 0.05176(6) 0.02211(9) -0.04586(6) 0.0193(3) Uani 1 1 d .
C7 C 0.04988(6) 0.10876(9) -0.02038(6) 0.0187(3) Uani 1 1 d .
H7 H 0.0661 0.1068 0.0254 0.022 Uiso 1 1 calc R
C8 C 0.08305(6) 0.17240(9) -0.04381(6) 0.0181(3) Uani 1 1 d .
H8 H 0.1185 0.1522 -0.0456 0.022 Uiso 1 1 calc R
C9 C -0.00129(6) 0.22988(9) -0.07756(7) 0.0202(3) Uani 1 1 d .
H9 H -0.0363 0.2518 -0.1078 0.024 Uiso 1 1 calc R
C10 C -0.00806(6) 0.15382(10) -0.04059(7) 0.0224(3) Uani 1 1 d .
H10A H -0.0378 0.1182 -0.0666 0.027 Uiso 1 1 calc R
H10B H -0.0165 0.1705 -0.0043 0.027 Uiso 1 1 calc R
C11 C 0.04035(6) 0.19915(9) -0.10549(6) 0.0196(3) Uani 1 1 d .
C12 C 0.02624(7) 0.15411(10) -0.16638(7) 0.0276(3) Uani 1 1 d .
H12A H -0.0130 0.1487 -0.1925 0.033 Uiso 1 1 calc R
H12B H 0.0496 0.1076 -0.1679 0.033 Uiso 1 1 calc R
C13 C 0.05208(8) 0.23991(10) -0.15801(8) 0.0299(4) Uani 1 1 d .
H13A H 0.0908 0.2445 -0.1546 0.036 Uiso 1 1 calc R
H13B H 0.0283 0.2856 -0.1792 0.036 Uiso 1 1 calc R
C14 C 0.03495(6) 0.37153(9) -0.05550(7) 0.0223(3) Uani 1 1 d .
C15 C 0.09273(7) 0.49682(10) -0.03634(8) 0.0281(3) Uani 1 1 d .
C16 C 0.09371(11) 0.50315(13) -0.10177(9) 0.0490(5) Uani 1 1 d .
H16A H 0.1201 0.4641 -0.1065 0.073 Uiso 1 1 calc R
H16B H 0.1046 0.5581 -0.1086 0.073 Uiso 1 1 calc R
H16C H 0.0571 0.4913 -0.1317 0.073 Uiso 1 1 calc R
C17 C 0.15013(8) 0.51356(11) 0.01277(9) 0.0386(4) Uani 1 1 d .
H17A H 0.1492 0.5028 0.0535 0.058 Uiso 1 1 calc R
H17B H 0.1602 0.5703 0.0102 0.058 Uiso 1 1 calc R
H17C H 0.1773 0.4781 0.0056 0.058 Uiso 1 1 calc R
C18 C 0.04994(8) 0.55312(11) -0.02555(10) 0.0393(4) Uani 1 1 d .
H18A H 0.0135 0.5409 -0.0556 0.059 Uiso 1 1 calc R
H18B H 0.0592 0.6097 -0.0301 0.059 Uiso 1 1 calc R
H18C H 0.0500 0.5445 0.0158 0.059 Uiso 1 1 calc R
C19 C 0.11403(6) 0.24707(8) 0.05691(7) 0.0199(3) Uani 1 1 d .
C20 C 0.12528(7) 0.32195(10) 0.15284(7) 0.0247(3) Uani 1 1 d .
C21 C 0.09212(8) 0.39407(11) 0.16321(8) 0.0327(4) Uani 1 1 d .
H21A H 0.0919 0.4381 0.1350 0.049 Uiso 1 1 calc R
H21B H 0.1091 0.4132 0.2055 0.049 Uiso 1 1 calc R
H21C H 0.0544 0.3768 0.1557 0.049 Uiso 1 1 calc R
C22 C 0.18478(7) 0.34735(11) 0.16197(8) 0.0317(4) Uani 1 1 d .
H22A H 0.2062 0.2992 0.1606 0.047 Uiso 1 1 calc R
H22B H 0.2015 0.3741 0.2018 0.047 Uiso 1 1 calc R
H22C H 0.1843 0.3848 0.1293 0.047 Uiso 1 1 calc R
C23 C 0.12267(9) 0.24934(10) 0.19356(8) 0.0337(4) Uani 1 1 d .
H23A H 0.0844 0.2330 0.1835 0.051 Uiso 1 1 calc R
H23B H 0.1384 0.2652 0.2367 0.051 Uiso 1 1 calc R
H23C H 0.1436 0.2039 0.1863 0.051 Uiso 1 1 calc R
C24 C 0.15363(6) 0.00254(9) 0.03100(6) 0.0191(3) Uani 1 1 d .
H24 H 0.1506 0.0612 0.0400 0.023 Uiso 1 1 calc R
C25 C 0.20688(7) -0.01259(10) 0.01837(7) 0.0253(3) Uani 1 1 d .
H25 H 0.2171 0.0174 -0.0104 0.030 Uiso 1 1 calc R
C26 C 0.23720(7) -0.07299(11) 0.05263(8) 0.0286(4) Uani 1 1 d .
H26 H 0.2713 -0.0904 0.0511 0.034 Uiso 1 1 calc R
C27 C 0.21036(6) -0.10961(10) 0.09378(7) 0.0237(3) Uani 1 1 d .
C28 C 0.20149(8) -0.20280(11) 0.09371(8) 0.0359(4) Uani 1 1 d .
H28A H 0.1662 -0.2226 0.0950 0.043 Uiso 1 1 calc R
H28B H 0.2176 -0.2368 0.0697 0.043 Uiso 1 1 calc R
C29 C 0.24080(8) -0.15989(11) 0.15058(8) 0.0354(4) Uani 1 1 d .
H29A H 0.2293 -0.1543 0.1862 0.042 Uiso 1 1 calc R
H29B H 0.2806 -0.1685 0.1610 0.042 Uiso 1 1 calc R
C30 C 0.16298(6) -0.05032(9) 0.09083(6) 0.0178(3) Uani 1 1 d .
H30 H 0.1290 -0.0823 0.0853 0.021 Uiso 1 1 calc R
C31 C 0.15231(6) -0.01380(9) 0.19013(6) 0.0201(3) Uani 1 1 d .
C32 C 0.15517(7) 0.03068(10) 0.29357(7) 0.0245(3) Uani 1 1 d .
C33 C 0.17182(8) -0.05400(11) 0.32182(8) 0.0365(4) Uani 1 1 d .
H33A H 0.1472 -0.0948 0.2955 0.055 Uiso 1 1 calc R
H33B H 0.1692 -0.0555 0.3625 0.055 Uiso 1 1 calc R
H33C H 0.2096 -0.0656 0.3254 0.055 Uiso 1 1 calc R
C34 C 0.09308(7) 0.04652(11) 0.27666(8) 0.0310(4) Uani 1 1 d .
H34A H 0.0840 0.1007 0.2588 0.046 Uiso 1 1 calc R
H34B H 0.0839 0.0430 0.3136 0.046 Uiso 1 1 calc R
H34C H 0.0721 0.0059 0.2469 0.046 Uiso 1 1 calc R
C35 C 0.19008(8) 0.09734(12) 0.33654(8) 0.0360(4) Uani 1 1 d .
H35A H 0.2291 0.0868 0.3453 0.054 Uiso 1 1 calc R
H35B H 0.1831 0.0972 0.3749 0.054 Uiso 1 1 calc R
H35C H 0.1802 0.1503 0.3167 0.054 Uiso 1 1 calc R
C36 C 0.26600(6) 0.05740(9) 0.20271(7) 0.0206(3) Uani 1 1 d .
C37 C 0.34597(6) 0.14443(9) 0.26070(7) 0.0211(3) Uani 1 1 d .
C38 C 0.38967(7) 0.09712(10) 0.24356(8) 0.0292(4) Uani 1 1 d .
H38A H 0.3812 0.0391 0.2413 0.044 Uiso 1 1 calc R
H38B H 0.4260 0.1065 0.2748 0.044 Uiso 1 1 calc R
H38C H 0.3894 0.1159 0.2038 0.044 Uiso 1 1 calc R
C39 C 0.34520(7) 0.11989(11) 0.32433(7) 0.0280(3) Uani 1 1 d .
H39A H 0.3164 0.1502 0.3325 0.042 Uiso 1 1 calc R
H39B H 0.3808 0.1323 0.3560 0.042 Uiso 1 1 calc R
H39C H 0.3379 0.0617 0.3247 0.042 Uiso 1 1 calc R
C40 C 0.35419(7) 0.23697(10) 0.25742(8) 0.0290(4) Uani 1 1 d .
H40A H 0.3514 0.2518 0.2159 0.044 Uiso 1 1 calc R
H40B H 0.3905 0.2521 0.2865 0.044 Uiso 1 1 calc R
H40C H 0.3259 0.2657 0.2678 0.044 Uiso 1 1 calc R
H4C H 0.2008(7) 0.1129(11) 0.1425(8) 0.024(5) Uiso 1 1 d .

loop_
_atom_site_aniso_label
_atom_site_aniso_U_11
_atom_site_aniso_U_22
_atom_site_aniso_U_33
_atom_site_aniso_U_23
_atom_site_aniso_U_13
_atom_site_aniso_U_12
Br1 0.05097(13) 0.02334(10) 0.03498(11) -0.00908(7) 0.00929(9) -0.00828(7)
O1 0.0275(6) 0.0282(6) 0.0271(6) 0.0040(5) 0.0003(5) 0.0067(5)
O2 0.0225(6) 0.0191(5) 0.0306(6) 0.0023(4) 0.0060(5) 0.0004(4)
O3 0.0223(6) 0.0207(5) 0.0229(5) -0.0015(4) -0.0031(4) 0.0017(4)
O4 0.0217(5) 0.0233(5) 0.0197(5) -0.0030(4) 0.0012(4) 0.0006(4)
O5 0.0216(5) 0.0249(6) 0.0221(5) -0.0005(4) 0.0088(4) -0.0040(4)
O8 0.0194(5) 0.0187(5) 0.0239(5) 0.0016(4) -0.0012(4) -0.0039(4)
O7 0.0267(6) 0.0204(6) 0.0278(6) 0.0049(4) -0.0032(5) -0.0043(4)
O6 0.0321(6) 0.0291(6) 0.0199(5) -0.0052(4) 0.0129(5) -0.0074(5)
N1 0.0126(6) 0.0185(6) 0.0201(6) 0.0004(5) 0.0019(5) 0.0019(4)
N2 0.0130(6) 0.0216(6) 0.0189(6) 0.0001(5) 0.0019(5) 0.0021(5)
N3 0.0183(6) 0.0239(6) 0.0168(6) -0.0024(5) 0.0051(5) -0.0059(5)
N4 0.0169(6) 0.0184(6) 0.0173(6) 0.0016(5) 0.0013(5) -0.0027(5)
C1 0.0203(7) 0.0220(7) 0.0136(6) 0.0017(5) 0.0056(6) -0.0050(6)
C2 0.0265(8) 0.0216(7) 0.0180(7) 0.0009(6) 0.0075(6) -0.0032(6)
C3 0.0351(9) 0.0187(7) 0.0194(7) -0.0016(6) 0.0095(7) -0.0072(6)
C4 0.0308(9) 0.0262(8) 0.0178(7) -0.0005(6) 0.0009(6) -0.0107(7)
C5 0.0217(8) 0.0255(8) 0.0209(7) 0.0032(6) 0.0011(6) -0.0055(6)
C6 0.0194(7) 0.0225(7) 0.0145(6) 0.0014(6) 0.0045(6) -0.0051(6)
C7 0.0163(7) 0.0225(7) 0.0149(6) 0.0004(5) 0.0028(5) -0.0030(6)
C8 0.0151(7) 0.0202(7) 0.0179(7) -0.0009(5) 0.0046(6) -0.0014(5)
C9 0.0146(7) 0.0256(8) 0.0170(7) -0.0012(6) 0.0015(6) -0.0021(6)
C10 0.0152(7) 0.0287(8) 0.0225(7) -0.0012(6) 0.0056(6) -0.0024(6)
C11 0.0172(7) 0.0220(7) 0.0174(7) 0.0013(6) 0.0037(6) -0.0007(6)
C12 0.0337(9) 0.0300(9) 0.0180(7) -0.0005(6) 0.0079(7) 0.0018(7)
C13 0.0380(10) 0.0314(9) 0.0238(8) 0.0059(7) 0.0152(7) 0.0019(7)
C14 0.0213(8) 0.0236(8) 0.0219(7) -0.0001(6) 0.0077(6) 0.0043(6)
C15 0.0356(9) 0.0191(8) 0.0327(8) 0.0036(6) 0.0161(8) -0.0009(7)
C16 0.0716(15) 0.0440(12) 0.0397(11) 0.0022(9) 0.0302(11) -0.0100(10)
C17 0.0337(10) 0.0312(9) 0.0512(11) 0.0013(8) 0.0156(9) -0.0092(8)
C18 0.0402(10) 0.0236(9) 0.0539(12) 0.0018(8) 0.0168(9) 0.0026(8)
C19 0.0163(7) 0.0175(7) 0.0213(7) -0.0009(5) 0.0011(6) -0.0038(5)
C20 0.0265(8) 0.0235(8) 0.0187(7) -0.0031(6) 0.0018(6) -0.0031(6)
C21 0.0361(10) 0.0289(9) 0.0301(8) -0.0069(7) 0.0085(8) 0.0000(7)
C22 0.0261(8) 0.0334(9) 0.0291(8) -0.0080(7) 0.0023(7) -0.0068(7)
C23 0.0453(11) 0.0288(9) 0.0237(8) 0.0003(6) 0.0084(8) -0.0031(8)
C24 0.0185(7) 0.0207(7) 0.0161(6) 0.0004(5) 0.0041(6) -0.0033(6)
C25 0.0222(8) 0.0329(9) 0.0223(7) -0.0015(6) 0.0100(6) -0.0085(7)
C26 0.0174(7) 0.0380(9) 0.0305(8) -0.0053(7) 0.0087(7) -0.0014(7)
C27 0.0221(8) 0.0237(8) 0.0219(7) -0.0003(6) 0.0040(6) 0.0004(6)
C28 0.0452(11) 0.0235(9) 0.0326(9) 0.0003(7) 0.0062(8) 0.0020(8)
C29 0.0374(10) 0.0293(9) 0.0303(9) 0.0041(7) 0.0011(8) 0.0072(8)
C30 0.0156(7) 0.0207(7) 0.0150(6) -0.0002(5) 0.0029(5) -0.0034(5)
C31 0.0177(7) 0.0231(7) 0.0178(7) 0.0012(6) 0.0042(6) 0.0031(6)
C32 0.0294(8) 0.0296(8) 0.0162(7) -0.0015(6) 0.0103(6) -0.0015(7)
C33 0.0462(11) 0.0394(10) 0.0242(8) 0.0064(7) 0.0130(8) 0.0125(8)
C34 0.0333(9) 0.0348(9) 0.0283(8) -0.0022(7) 0.0154(7) 0.0050(7)
C35 0.0430(11) 0.0431(10) 0.0237(8) -0.0100(7) 0.0141(8) -0.0121(8)
C36 0.0204(7) 0.0212(7) 0.0177(7) -0.0001(6) 0.0041(6) -0.0037(6)
C37 0.0169(7) 0.0222(7) 0.0194(7) -0.0022(6) 0.0008(6) -0.0041(6)
C38 0.0260(8) 0.0278(8) 0.0340(9) -0.0006(7) 0.0112(7) -0.0004(7)
C39 0.0264(8) 0.0311(9) 0.0224(7) -0.0024(6) 0.0039(6) -0.0057(7)
C40 0.0293(9) 0.0238(8) 0.0318(9) -0.0052(7) 0.0084(7) -0.0085(7)

loop_
_atom_type_symbol
_atom_type_description
_atom_type_scat_dispersion_real
_atom_type_scat_dispersion_imag
_atom_type_scat_source
Br Br -0.2901 2.4595 'International Tables Vol C Tables 4.2.6.8 and 6.1.1.4'
C C 0.0033 0.0016 'International Tables Vol C Tables 4.2.6.8 and 6.1.1.4'
O O 0.0106 0.0060 'International Tables Vol C Tables 4.2.6.8 and 6.1.1.4'
N N 0.0061 0.0033 'International Tables Vol C Tables 4.2.6.8 and 6.1.1.4'
H H 0.0000 0.0000 'International Tables Vol C Tables 4.2.6.8 and 6.1.1.4'

loop_
_geom_angle_atom_site_label_1
_geom_angle_atom_site_label_2
_geom_angle_atom_site_label_3
_geom_angle
C14 O2 C15 120.90(12)
C19 O4 C20 120.68(12)
C36 O8 C37 120.25(11)
C31 O6 C32 120.94(12)
C19 N1 N2 118.71(12)
C19 N1 C8 119.03(11)
N2 N1 C8 107.30(11)
C14 N2 N1 115.68(11)
C14 N2 C9 116.13(12)
N1 N2 C9 102.60(11)
C31 N3 N4 120.87(12)
C31 N3 C30 120.53(12)
N4 N3 C30 118.40(11)
C36 N4 N3 119.25(12)
C36 N4 H4C 120.6(12)
N3 N4 H4C 114.2(12)
C2 C1 C6 119.88(13)
C2 C1 C24 116.73(13)
C6 C1 C24 123.35(13)
C3 C2 C1 120.44(15)
C3 C2 H2 119.8
C1 C2 H2 119.8
C4 C3 C2 120.92(14)
C4 C3 Br1 119.70(12)
C2 C3 Br1 119.38(12)
C3 C4 C5 118.49(14)
C3 C4 H4 120.8
C5 C4 H4 120.8
C4 C5 C6 122.61(15)
C4 C5 H5 118.7
C6 C5 H5 118.7
C5 C6 C1 117.64(14)
C5 C6 C7 121.99(14)
C1 C6 C7 120.35(13)
C6 C7 C8 112.31(12)
C6 C7 C10 118.14(12)
C8 C7 C10 99.67(11)
C6 C7 H7 108.7
C8 C7 H7 108.7
C10 C7 H7 108.7
N1 C8 C11 99.92(11)
N1 C8 C7 107.06(11)
C11 C8 C7 102.36(11)
N1 C8 H8 115.2
C11 C8 H8 115.2
C7 C8 H8 115.2
N2 C9 C11 100.18(11)
N2 C9 C10 107.87(12)
C11 C9 C10 102.02(12)
N2 C9 H9 115.0
C11 C9 H9 115.0
C10 C9 H9 115.0
C9 C10 C7 104.58(11)
C9 C10 H10A 110.8
C7 C10 H10A 110.8
C9 C10 H10B 110.8
C7 C10 H10B 110.8
H10A C10 H10B 108.9
C13 C11 C12 60.92(10)
C13 C11 C8 126.50(13)
C12 C11 C8 125.82(13)
C13 C11 C9 125.03(13)
C12 C11 C9 125.80(13)
C8 C11 C9 94.56(11)
C11 C12 C13 59.44(10)
C11 C12 H12A 117.8
C13 C12 H12A 117.8
C11 C12 H12B 117.8
C13 C12 H12B 117.8
H12A C12 H12B 115.0
C11 C13 C12 59.64(10)
C11 C13 H13A 117.8
C12 C13 H13A 117.8
C11 C13 H13B 117.8
C12 C13 H13B 117.8
H13A C13 H13B 114.9
O1 C14 O2 127.32(15)
O1 C14 N2 121.73(14)
O2 C14 N2 110.78(12)
O2 C15 C18 110.74(13)
O2 C15 C16 109.28(14)
C18 C15 C16 113.23(16)
O2 C15 C17 102.00(13)
C18 C15 C17 109.60(15)
C16 C15 C17 111.44(16)
C15 C16 H16A 109.5
C15 C16 H16B 109.5
H16A C16 H16B 109.5
C15 C16 H16C 109.5
H16A C16 H16C 109.5
H16B C16 H16C 109.5
C15 C17 H17A 109.5
C15 C17 H17B 109.5
H17A C17 H17B 109.5
C15 C17 H17C 109.5
H17A C17 H17C 109.5
H17B C17 H17C 109.5
C15 C18 H18A 109.5
C15 C18 H18B 109.5
H18A C18 H18B 109.5
C15 C18 H18C 109.5
H18A C18 H18C 109.5
H18B C18 H18C 109.5
O3 C19 O4 127.11(14)
O3 C19 N1 120.11(14)
O4 C19 N1 112.73(12)
O4 C20 C21 102.05(12)
O4 C20 C23 109.60(12)
C21 C20 C23 110.36(14)
O4 C20 C22 110.06(13)
C21 C20 C22 111.27(14)
C23 C20 C22 112.95(14)
C20 C21 H21A 109.5
C20 C21 H21B 109.5
H21A C21 H21B 109.5
C20 C21 H21C 109.5
H21A C21 H21C 109.5
H21B C21 H21C 109.5
C20 C22 H22A 109.5
C20 C22 H22B 109.5
H22A C22 H22B 109.5
C20 C22 H22C 109.5
H22A C22 H22C 109.5
H22B C22 H22C 109.5
C20 C23 H23A 109.5
C20 C23 H23B 109.5
H23A C23 H23B 109.5
C20 C23 H23C 109.5
H23A C23 H23C 109.5
H23B C23 H23C 109.5
C25 C24 C1 112.75(12)
C25 C24 C30 102.58(12)
C1 C24 C30 111.17(11)
C25 C24 H24 110.0
C1 C24 H24 110.0
C30 C24 H24 110.0
C26 C25 C24 112.54(14)
C26 C25 H25 123.7
C24 C25 H25 123.7
C25 C26 C27 111.64(14)
C25 C26 H26 124.2
C27 C26 H26 124.2
C26 C27 C29 123.99(15)
C26 C27 C28 119.94(14)
C29 C27 C28 59.57(11)
C26 C27 C30 105.40(13)
C29 C27 C30 122.35(14)
C28 C27 C30 120.29(14)
C29 C28 C27 59.25(11)
C29 C28 H28A 117.8
C27 C28 H28A 117.8
C29 C28 H28B 117.8
C27 C28 H28B 117.8
H28A C28 H28B 115.0
C27 C29 C28 61.18(11)
C27 C29 H29A 117.6
C28 C29 H29A 117.6
C27 C29 H29B 117.6
C28 C29 H29B 117.6
H29A C29 H29B 114.8
N3 C30 C27 113.80(12)
N3 C30 C24 111.01(11)
C27 C30 C24 104.43(11)
N3 C30 H30 109.2
C27 C30 H30 109.2
C24 C30 H30 109.2
O5 C31 O6 126.22(13)
O5 C31 N3 122.80(13)
O6 C31 N3 110.97(13)
O6 C32 C33 110.47(13)
O6 C32 C35 102.38(12)
C33 C32 C35 110.92(14)
O6 C32 C34 109.58(12)
C33 C32 C34 111.75(14)
C35 C32 C34 111.34(14)
C32 C33 H33A 109.5
C32 C33 H33B 109.5
H33A C33 H33B 109.5
C32 C33 H33C 109.5
H33A C33 H33C 109.5
H33B C33 H33C 109.5
C32 C34 H34A 109.5
C32 C34 H34B 109.5
H34A C34 H34B 109.5
C32 C34 H34C 109.5
H34A C34 H34C 109.5
H34B C34 H34C 109.5
C32 C35 H35A 109.5
C32 C35 H35B 109.5
H35A C35 H35B 109.5
C32 C35 H35C 109.5
H35A C35 H35C 109.5
H35B C35 H35C 109.5
O7 C36 O8 127.28(13)
O7 C36 N4 125.28(14)
O8 C36 N4 107.43(12)
O8 C37 C40 101.90(12)
O8 C37 C38 109.89(12)
C40 C37 C38 110.80(13)
O8 C37 C39 110.36(12)
C40 C37 C39 110.82(13)
C38 C37 C39 112.56(13)
C37 C38 H38A 109.5
C37 C38 H38B 109.5
H38A C38 H38B 109.5
C37 C38 H38C 109.5
H38A C38 H38C 109.5
H38B C38 H38C 109.5
C37 C39 H39A 109.5
C37 C39 H39B 109.5
H39A C39 H39B 109.5
C37 C39 H39C 109.5
H39A C39 H39C 109.5
H39B C39 H39C 109.5
C37 C40 H40A 109.5
C37 C40 H40B 109.5
H40A C40 H40B 109.5
C37 C40 H40C 109.5
H40A C40 H40C 109.5
H40B C40 H40C 109.5

loop_
_geom_bond_atom_site_label_1
_geom_bond_atom_site_label_2
_geom_bond_distance
Br1 C3 1.8997(15)
O1 C14 1.2020(18)
O2 C14 1.3327(19)
O2 C15 1.4854(18)
O3 C19 1.2230(18)
O4 C19 1.3205(18)
O4 C20 1.4824(17)
O5 C31 1.2150(18)
O8 C36 1.3430(17)
O8 C37 1.4753(17)
O7 C36 1.2015(18)
O6 C31 1.3371(18)
O6 C32 1.4850(17)
N1 C19 1.3745(19)
N1 N2 1.4436(16)
N1 C8 1.4923(18)
N2 C14 1.4106(19)
N2 C9 1.4811(18)
N3 C31 1.3736(19)
N3 N4 1.3870(17)
N3 C30 1.4631(18)
N4 C36 1.3716(18)
N4 H4C 0.863(18)
C1 C2 1.398(2)
C1 C6 1.409(2)
C1 C24 1.5292(19)
C2 C3 1.383(2)
C2 H2 0.9300
C3 C4 1.380(2)
C4 C5 1.389(2)
C4 H4 0.9300
C5 C6 1.398(2)
C5 H5 0.9300
C6 C7 1.526(2)
C7 C8 1.549(2)
C7 C10 1.565(2)
C7 H7 0.9800
C8 C11 1.5061(19)
C8 H8 0.9800
C9 C11 1.513(2)
C9 C10 1.539(2)
C9 H9 0.9800
C10 H10A 0.9700
C10 H10B 0.9700
C11 C13 1.497(2)
C11 C12 1.500(2)
C12 C13 1.519(2)
C12 H12A 0.9700
C12 H12B 0.9700
C13 H13A 0.9700
C13 H13B 0.9700
C15 C18 1.512(2)
C15 C16 1.515(2)
C15 C17 1.519(2)
C16 H16A 0.9600
C16 H16B 0.9600
C16 H16C 0.9600
C17 H17A 0.9600
C17 H17B 0.9600
C17 H17C 0.9600
C18 H18A 0.9600
C18 H18B 0.9600
C18 H18C 0.9600
C20 C21 1.511(2)
C20 C23 1.517(2)
C20 C22 1.518(2)
C21 H21A 0.9600
C21 H21B 0.9600
C21 H21C 0.9600
C22 H22A 0.9600
C22 H22B 0.9600
C22 H22C 0.9600
C23 H23A 0.9600
C23 H23B 0.9600
C23 H23C 0.9600
C24 C25 1.513(2)
C24 C30 1.5609(19)
C24 H24 0.9800
C25 C26 1.317(2)
C25 H25 0.9300
C26 C27 1.478(2)
C26 H26 0.9300
C27 C29 1.495(2)
C27 C28 1.524(2)
C27 C30 1.529(2)
C28 C29 1.500(2)
C28 H28A 0.9700
C28 H28B 0.9700
C29 H29A 0.9700
C29 H29B 0.9700
C30 H30 0.9800
C32 C33 1.509(2)
C32 C35 1.515(2)
C32 C34 1.516(2)
C33 H33A 0.9600
C33 H33B 0.9600
C33 H33C 0.9600
C34 H34A 0.9600
C34 H34B 0.9600
C34 H34C 0.9600
C35 H35A 0.9600
C35 H35B 0.9600
C35 H35C 0.9600
C37 C40 1.517(2)
C37 C38 1.520(2)
C37 C39 1.520(2)
C38 H38A 0.9600
C38 H38B 0.9600
C38 H38C 0.9600
C39 H39A 0.9600
C39 H39B 0.9600
C39 H39C 0.9600
C40 H40A 0.9600
C40 H40B 0.9600
C40 H40C 0.9600

loop_
_platon_squeeze_void_nr
_platon_squeeze_void_average_x
_platon_squeeze_void_average_y
_platon_squeeze_void_average_z
_platon_squeeze_void_volume
_platon_squeeze_void_count_electrons
1 0.500 -0.083 0.250 53.3 -1.6
2 0.500 0.083 0.750 53.3 -1.3
3 0.250 0.250 0.000 139.1 58.4
4 0.750 0.250 0.500 139.1 58.2
5 0.311 0.242 0.552 12.2 -0.5
6 0.689 0.242 0.948 12.2 -0.4
7 0.811 0.257 0.052 12.2 -0.6
8 0.189 0.257 0.448 12.2 -0.5
9 0.000 0.417 0.250 53.3 -1.6
10 0.000 0.583 0.750 53.3 -1.3
11 0.750 0.750 0.000 139.1 58.4
12 0.250 0.750 0.500 139.1 58.2
13 0.811 0.742 0.552 12.2 -0.5
14 0.189 0.742 0.948 12.2 -0.4
15 0.311 0.757 0.052 12.2 -0.6
16 0.689 0.757 0.448 12.2 -0.5
